data_2020369
loop_
_publ_author_name
'Okamura, Y.'
'Ishihara, M.'
'Ohba, S.'
'Saito, Y.'

_publ_section_title
;
 Structure of tetrapotassium trisilver heptanitrite and potassium silver
 dinitrite hemihydrate
;
_journal_name_full 'Acta Crystallographica C (39,1983-)'
_journal_page_first 353
_journal_page_last 356
_journal_volume 45
_journal_year 1989
_chemical_formula_sum 'Ag H K N2 O4.5'
_chemical_name_systematic 'K Ag (N O2)2 (H2 O).5'
_space_group_IT_number 64
_symmetry_space_group_name_Hall '-C 2ac 2'
_symmetry_space_group_name_H-M 'C m c e'
_cell_angle_alpha 90
_cell_angle_beta 90
_cell_angle_gamma 90
_cell_formula_units_Z 16
_cell_length_a 25.715
_cell_length_b 12.857
_cell_length_c 6.787
_cell_volume 2243.903
_citation_journal_id_ASTM ACSCEE
_cod_data_source_file Okamura_ACSCEE_1989_699.cif
_cod_data_source_block H1Ag1K1N2O4.5
_cod_original_sg_symbol_H-M 'C m c a'
_cod_original_formula_sum 'H1 Ag1 K1 N2 O4.5'
_cod_database_code 2020369

loop_
_symmetry_equiv_pos_as_xyz
x,y,z
-x+1/2,-y,z+1/2
x,-y,-z
-x+1/2,y,-z+1/2
-x,-y,-z
x-1/2,y,-z-1/2
-x,y,z
x-1/2,-y,z-1/2
x+1/2,y+1/2,z
-x+1,-y+1/2,z+1/2
x+1/2,-y+1/2,-z
-x+1,y+1/2,-z+1/2
-x+1/2,-y+1/2,-z
x,y+1/2,-z-1/2
-x+1/2,y+1/2,z
x,-y+1/2,z-1/2

loop_
_atom_site_label
_atom_site_type_symbol
_atom_site_fract_x
_atom_site_fract_y
_atom_site_fract_z
_atom_site_occupancy
_atom_site_U_iso_or_equiv
N1 N+3 0.083 0.132 0.4784 1 0.0
N2 N+3 0.1375 0.455 0.5 0.5 0.0
O4 O-2 0.097 0.5 0.5 1 0.0
O7 O-2 0.25 0.34 0.25 1 0.0
N3 N+3 0.227 0.26 0.265 0.5 0.0
O6 O-2 0.25 0.18 0.25 1 0.0
Ag1 Ag+1 0.1537 0.3018 0.4064 1 0.0
O2 O-2 0.1298 0.1338 0.523 1 0.0
O5 O-2 0.178 0.5 0.5 1 0.0
K2 K+1 0.2119 0 0.5 1 0.0
O1 O-2 0.0681 0.213 0.3938 1 0.0
O3 O-2 0 0.4535 0.2337 1 0.0
K1 K+1 0 0.1449 0.0891 1 0.0
